data_4100895
loop_
_publ_author_name
'Farha, Omar K.'
'Julius, Richard L.'
'Lee, Mark W.'
'Huertas, Ramon E.'
'Knobler, Carolyn B.'
'Hawthorne, M. Frederick'

_publ_section_title
;
 Dodecaalkoxy dodecaboranes: Synthesis of Stable
 Derivatives of hypercloso-B12H12
;
_journal_name_full 'Journal of the American Chemical Society'
_journal_year 2005
_chemical_formula_sum 'C84 H72 B12 F12 O12'
_chemical_formula_weight 1631.14
_space_group_IT_number 2
_symmetry_cell_setting triclinic
_symmetry_space_group_name_Hall '-P 1'
_symmetry_space_group_name_H-M 'P -1'
_cell_angle_alpha 111.352(4)
_cell_angle_beta 104.803(4)
_cell_angle_gamma 106.682(4)
_cell_formula_units_Z 1
_cell_length_a 12.965(3)
_cell_length_b 13.363(3)
_cell_length_c 14.245(4)
_cell_measurement_temperature 298(2)
_cell_volume 2014.7(9)
_diffrn_ambient_temperature 298(2)
_exptl_crystal_density_diffrn 1.344
_cod_database_code 4100895

loop_
_symmetry_equiv_pos_as_xyz
'x, y, z'
'-x, -y, -z'

loop_
_atom_site_label
_atom_site_type_symbol
_atom_site_fract_x
_atom_site_fract_y
_atom_site_fract_z
_atom_site_U_iso_or_equiv
_atom_site_adp_type
_atom_site_occupancy
_atom_site_symmetry_multiplicity
_atom_site_calc_flag
_atom_site_refinement_flags
_atom_site_disorder_assembly
_atom_site_disorder_group
B1 B 0.1372(3) 0.4994(2) 0.5554(2) 0.0381(6) Uani 1 1 d . . .
O1 O 0.24269(15) 0.49445(15) 0.59820(13) 0.0450(5) Uani 1 1 d . . .
C1 C 0.3278(2) 0.5694(3) 0.7094(2) 0.0518(7) Uani 1 1 d . . .
H1A H 0.2925 0.6088 0.7545 0.062 Uiso 1 1 calc R . .
H1B H 0.3935 0.6295 0.7120 0.062 Uiso 1 1 calc R . .
C10 C 0.3700(3) 0.4957(3) 0.7526(2) 0.0535(7) Uani 1 1 d . . .
C11 C 0.3387(4) 0.4750(3) 0.8303(3) 0.0865(12) Uani 1 1 d . . .
H11 H 0.2925 0.5086 0.8583 0.104 Uiso 1 1 calc R . .
C12 C 0.3749(7) 0.4052(5) 0.8666(4) 0.133(2) Uani 1 1 d . . .
C13 C 0.4433(8) 0.3562(6) 0.8327(7) 0.176(4) Uani 1 1 d . . .
H13 H 0.4678 0.3103 0.8610 0.212 Uiso 1 1 calc R . .
C14 C 0.4765(5) 0.3760(5) 0.7535(7) 0.152(3) Uani 1 1 d . . .
H14 H 0.5239 0.3428 0.7274 0.183 Uiso 1 1 calc R . .
C15 C 0.4388(4) 0.4459(4) 0.7131(4) 0.0905(12) Uani 1 1 d . . .
H15 H 0.4602 0.4585 0.6595 0.109 Uiso 1 1 calc R . .
F1 F 0.3448(6) 0.3795(4) 0.9387(3) 0.257(3) Uani 1 1 d . . .
B2 B 0.1175(3) 0.6372(2) 0.5987(2) 0.0378(6) Uani 1 1 d . . .
O2 O 0.21183(15) 0.74666(15) 0.66563(14) 0.0461(5) Uani 1 1 d . . .
C2 C 0.2312(3) 0.8205(2) 0.7761(2) 0.0536(7) Uani 1 1 d . . .
H2A H 0.2399 0.7792 0.8192 0.064 Uiso 1 1 calc R . .
H2B H 0.1640 0.8387 0.7764 0.064 Uiso 1 1 calc R . .
C20 C 0.3400(3) 0.9332(2) 0.8266(2) 0.0517(7) Uani 1 1 d . . .
C21 C 0.3648(3) 1.0237(3) 0.9270(3) 0.0743(10) Uani 1 1 d . . .
H21 H 0.3142 1.0159 0.9624 0.089 Uiso 1 1 calc R . .
C22 C 0.4675(4) 1.1276(3) 0.9746(3) 0.0901(13) Uani 1 1 d . . .
C23 C 0.5426(5) 1.1430(4) 0.9282(4) 0.1077(16) Uani 1 1 d . . .
H23 H 0.6111 1.2126 0.9625 0.129 Uiso 1 1 calc R . .
C24 C 0.5171(5) 1.0560(4) 0.8311(4) 0.131(2) Uani 1 1 d . . .
H24 H 0.5681 1.0658 0.7964 0.157 Uiso 1 1 calc R . .
C25 C 0.4168(3) 0.9509(3) 0.7794(3) 0.0888(12) Uani 1 1 d . . .
H25 H 0.4021 0.8917 0.7112 0.107 Uiso 1 1 calc R . .
F2 F 0.4886(4) 1.2127(3) 1.0723(3) 0.1904(17) Uani 1 1 d . . .
B3 B 0.1056(3) 0.5563(2) 0.4553(2) 0.0379(6) Uani 1 1 d . . .
O3 O 0.19391(16) 0.59030(15) 0.41989(14) 0.0449(5) Uani 1 1 d . . .
C3 C 0.2541(2) 0.7095(2) 0.4427(2) 0.0508(7) Uani 1 1 d . . .
H3A H 0.2340 0.7615 0.4956 0.061 Uiso 1 1 calc R . .
H3B H 0.2296 0.7159 0.3757 0.061 Uiso 1 1 calc R . .
C30 C 0.3847(3) 0.7470(3) 0.4882(3) 0.0597(8) Uani 1 1 d . . .
C31 C 0.4564(4) 0.8401(4) 0.4820(5) 0.1127(18) Uani 1 1 d . . .
H31 H 0.4249 0.8759 0.4448 0.135 Uiso 1 1 calc R . .
C32 C 0.5772(4) 0.8794(4) 0.5329(7) 0.165(3) Uani 1 1 d . . .
C33 C 0.6263(4) 0.8299(5) 0.5893(6) 0.152(3) Uani 1 1 d . . .
H33 H 0.7073 0.8626 0.6282 0.183 Uiso 1 1 calc R . .
C34 C 0.5564(4) 0.7345(5) 0.5876(5) 0.1291(19) Uani 1 1 d . . .
H34 H 0.5888 0.6948 0.6193 0.155 Uiso 1 1 calc R . .
C35 C 0.4351(3) 0.6934(4) 0.5388(4) 0.0868(12) Uani 1 1 d . . .
H35 H 0.3872 0.6279 0.5406 0.104 Uiso 1 1 calc R . .
F3 F 0.6460(3) 0.9687(4) 0.5222(7) 0.319(4) Uani 1 1 d . . .
B4 B 0.0397(3) 0.3965(2) 0.4186(2) 0.0386(7) Uani 1 1 d . . .
O4 O 0.05563(16) 0.30821(15) 0.34107(14) 0.0462(5) Uani 1 1 d . . .
C4 C 0.1714(3) 0.3149(3) 0.3535(2) 0.0581(8) Uani 1 1 d . . .
H4A H 0.1852 0.2601 0.3792 0.070 Uiso 1 1 calc R . .
H4B H 0.2297 0.3943 0.4082 0.070 Uiso 1 1 calc R . .
C40 C 0.1841(3) 0.2854(3) 0.2467(2) 0.0510(7) Uani 1 1 d . . .
C41 C 0.1439(3) 0.1687(3) 0.1689(3) 0.0620(8) Uani 1 1 d . . .
H41 H 0.1074 0.1067 0.1813 0.074 Uiso 1 1 calc R . .
C42 C 0.1595(3) 0.1467(3) 0.0711(3) 0.0729(10) Uani 1 1 d . . .
C43 C 0.2108(4) 0.2323(4) 0.0490(3) 0.0855(12) Uani 1 1 d . . .
H43 H 0.2194 0.2142 -0.0172 0.103 Uiso 1 1 calc R . .
C44 C 0.2504(4) 0.3483(4) 0.1272(3) 0.0871(12) Uani 1 1 d . . .
H44 H 0.2867 0.4096 0.1138 0.105 Uiso 1 1 calc R . .
C45 C 0.2369(3) 0.3743(3) 0.2247(3) 0.0707(10) Uani 1 1 d . . .
H45 H 0.2638 0.4530 0.2765 0.085 Uiso 1 1 calc R . .
F4 F 0.1214(3) 0.0326(2) -0.0044(2) 0.1241(10) Uani 1 1 d . . .
B5 B -0.0068(3) 0.3797(2) 0.5261(2) 0.0382(7) Uani 1 1 d . . .
O5 O -0.00701(16) 0.29319(15) 0.55616(14) 0.0455(5) Uani 1 1 d . . .
C5 C 0.0627(3) 0.2288(3) 0.5325(2) 0.0526(7) Uani 1 1 d . . .
H5A H 0.1400 0.2830 0.5471 0.063 Uiso 1 1 calc R . .
H5B H 0.0258 0.1705 0.4552 0.063 Uiso 1 1 calc R . .
C50 C 0.0747(3) 0.1676(2) 0.6021(2) 0.0519(7) Uani 1 1 d . . .
C51 C -0.0083(4) 0.1342(3) 0.6415(3) 0.0725(10) Uani 1 1 d . . .
H51 H -0.0744 0.1499 0.6268 0.087 Uiso 1 1 calc R . .
C52 C 0.0088(4) 0.0770(3) 0.7031(3) 0.0824(11) Uani 1 1 d . . .
C53 C 0.1001(4) 0.0495(3) 0.7264(3) 0.0855(12) Uani 1 1 d . . .
H53 H 0.1074 0.0104 0.7682 0.103 Uiso 1 1 calc R . .
C54 C 0.1816(4) 0.0809(4) 0.6867(4) 0.1043(15) Uani 1 1 d . . .
H54 H 0.2468 0.0638 0.7018 0.125 Uiso 1 1 calc R . .
C55 C 0.1684(3) 0.1383(3) 0.6234(4) 0.0854(11) Uani 1 1 d . . .
H55 H 0.2239 0.1573 0.5950 0.102 Uiso 1 1 calc R . .
F5 F -0.0777(3) 0.0403(3) 0.7380(3) 0.1528(13) Uani 1 1 d . . .
B6 B 0.0475(3) 0.5362(2) 0.6393(2) 0.0368(6) Uani 1 1 d . . .
O6 O 0.09381(16) 0.56493(15) 0.74882(13) 0.0448(5) Uani 1 1 d . . .
C6 C 0.0297(3) 0.5121(3) 0.7990(2) 0.0642(9) Uani 1 1 d . . .
H6A H 0.0326 0.4365 0.7853 0.077 Uiso 1 1 calc R . .
H6B H -0.0520 0.4983 0.7682 0.077 Uiso 1 1 calc R . .
C60 C 0.0841(3) 0.5945(3) 0.9204(2) 0.0538(7) Uani 1 1 d . . .
C61 C 0.1369(3) 0.5645(3) 0.9955(2) 0.0653(9) Uani 1 1 d . . .
H61 H 0.1415 0.4919 0.9728 0.078 Uiso 1 1 calc R . .
C62 C 0.1834(3) 0.6453(4) 1.1064(3) 0.0732(10) Uani 1 1 d . . .
C63 C 0.1774(4) 0.7511(4) 1.1423(3) 0.0906(12) Uani 1 1 d . . .
H63 H 0.2082 0.8029 1.2173 0.109 Uiso 1 1 calc R . .
C64 C 0.1265(5) 0.7805(4) 1.0683(3) 0.1028(14) Uani 1 1 d . . .
H64 H 0.1225 0.8534 1.0917 0.123 Uiso 1 1 calc R . .
C65 C 0.0801(4) 0.7025(4) 0.9575(3) 0.0817(11) Uani 1 1 d . . .
H65 H 0.0453 0.7239 0.9068 0.098 Uiso 1 1 calc R . .
F6 F 0.2363(3) 0.6163(3) 1.1800(2) 0.1331(10) Uani 1 1 d . . .

loop_
_atom_site_aniso_label
_atom_site_aniso_U_11
_atom_site_aniso_U_22
_atom_site_aniso_U_33
_atom_site_aniso_U_23
_atom_site_aniso_U_13
_atom_site_aniso_U_12
B1 0.0414(16) 0.0370(15) 0.0297(14) 0.0122(12) 0.0115(12) 0.0158(13)
O1 0.0410(10) 0.0477(10) 0.0343(10) 0.0132(8) 0.0067(8) 0.0187(8)
C1 0.0423(15) 0.0525(17) 0.0376(15) 0.0117(13) 0.0018(12) 0.0156(13)
C10 0.0460(16) 0.0532(17) 0.0440(16) 0.0191(14) 0.0043(13) 0.0159(14)
C11 0.104(3) 0.081(3) 0.056(2) 0.035(2) 0.022(2) 0.022(2)
C12 0.182(6) 0.103(4) 0.076(3) 0.061(3) 0.008(4) 0.027(4)
C13 0.189(8) 0.104(5) 0.151(7) 0.074(5) -0.050(6) 0.037(5)
C14 0.101(4) 0.111(4) 0.206(8) 0.053(5) 0.007(4) 0.070(4)
C15 0.077(3) 0.096(3) 0.105(3) 0.046(3) 0.030(2) 0.051(2)
F1 0.404(8) 0.192(4) 0.133(3) 0.122(3) 0.074(4) 0.042(4)
B2 0.0384(16) 0.0371(15) 0.0291(14) 0.0113(12) 0.0089(12) 0.0145(13)
O2 0.0461(11) 0.0382(10) 0.0331(9) 0.0080(8) 0.0101(8) 0.0078(8)
C2 0.0570(18) 0.0425(16) 0.0371(15) 0.0051(13) 0.0143(13) 0.0118(14)
C20 0.0549(18) 0.0358(14) 0.0394(15) 0.0072(12) 0.0027(13) 0.0152(13)
C21 0.074(2) 0.0539(19) 0.057(2) 0.0046(16) 0.0057(18) 0.0244(18)
C22 0.093(3) 0.0356(19) 0.063(2) -0.0105(17) -0.019(2) 0.0133(19)
C23 0.086(3) 0.067(3) 0.101(4) 0.028(3) 0.001(3) -0.009(2)
C24 0.105(4) 0.096(3) 0.087(3) 0.009(3) 0.011(3) -0.023(3)
C25 0.074(2) 0.068(2) 0.068(2) 0.0102(19) 0.022(2) -0.0088(19)
F2 0.179(3) 0.098(2) 0.147(3) -0.028(2) 0.009(3) 0.031(2)
B3 0.0410(16) 0.0374(15) 0.0284(14) 0.0137(12) 0.0093(12) 0.0143(13)
O3 0.0468(11) 0.0424(10) 0.0437(10) 0.0181(8) 0.0224(9) 0.0156(9)
C3 0.0499(17) 0.0515(17) 0.0476(16) 0.0249(14) 0.0185(14) 0.0163(14)
C30 0.0448(17) 0.0503(18) 0.074(2) 0.0212(16) 0.0255(16) 0.0162(14)
C31 0.064(3) 0.077(3) 0.222(6) 0.086(3) 0.062(3) 0.036(2)
C32 0.060(3) 0.069(3) 0.353(10) 0.097(5) 0.076(4) 0.020(2)
C33 0.054(3) 0.093(4) 0.264(8) 0.066(5) 0.025(4) 0.030(3)
C34 0.062(3) 0.141(5) 0.185(6) 0.092(4) 0.032(3) 0.039(3)
C35 0.054(2) 0.103(3) 0.114(3) 0.066(3) 0.028(2) 0.032(2)
F3 0.108(3) 0.190(4) 0.765(13) 0.313(6) 0.187(5) 0.075(3)
B4 0.0401(16) 0.0370(15) 0.0306(14) 0.0107(12) 0.0120(12) 0.0149(13)
O4 0.0505(11) 0.0446(10) 0.0371(10) 0.0099(8) 0.0181(9) 0.0238(9)
C4 0.065(2) 0.075(2) 0.0434(16) 0.0245(15) 0.0255(15) 0.0432(17)
C40 0.0536(17) 0.0574(18) 0.0433(15) 0.0190(14) 0.0218(14) 0.0291(15)
C41 0.071(2) 0.0556(19) 0.0579(19) 0.0206(16) 0.0343(17) 0.0253(16)
C42 0.085(3) 0.057(2) 0.059(2) 0.0083(17) 0.038(2) 0.0245(19)
C43 0.107(3) 0.094(3) 0.065(2) 0.035(2) 0.055(2) 0.039(2)
C44 0.120(3) 0.074(3) 0.078(3) 0.040(2) 0.056(3) 0.034(2)
C45 0.096(3) 0.0537(19) 0.066(2) 0.0247(17) 0.042(2) 0.0324(19)
F4 0.160(3) 0.0718(15) 0.0951(18) -0.0042(13) 0.0748(18) 0.0263(15)
B5 0.0426(17) 0.0355(15) 0.0303(14) 0.0136(12) 0.0102(13) 0.0150(13)
O5 0.0533(11) 0.0437(10) 0.0461(11) 0.0251(9) 0.0203(9) 0.0237(9)
C5 0.070(2) 0.0453(16) 0.0493(16) 0.0224(13) 0.0253(15) 0.0318(15)
C50 0.0587(19) 0.0349(14) 0.0493(16) 0.0151(13) 0.0130(15) 0.0173(13)
C51 0.091(3) 0.078(2) 0.082(2) 0.052(2) 0.046(2) 0.050(2)
C52 0.121(3) 0.073(2) 0.089(3) 0.056(2) 0.062(3) 0.048(2)
C53 0.116(3) 0.068(2) 0.074(3) 0.044(2) 0.021(2) 0.042(2)
C54 0.097(3) 0.104(3) 0.130(4) 0.074(3) 0.025(3) 0.058(3)
C55 0.071(2) 0.087(3) 0.121(3) 0.065(3) 0.038(2) 0.043(2)
F5 0.218(4) 0.175(3) 0.197(3) 0.149(3) 0.147(3) 0.116(3)
B6 0.0389(16) 0.0396(15) 0.0279(14) 0.0137(12) 0.0116(12) 0.0159(13)
O6 0.0472(11) 0.0497(11) 0.0280(9) 0.0171(8) 0.0101(8) 0.0143(9)
C6 0.072(2) 0.064(2) 0.0328(15) 0.0208(14) 0.0142(15) 0.0069(17)
C60 0.0526(17) 0.0658(19) 0.0348(15) 0.0225(14) 0.0162(13) 0.0173(15)
C61 0.073(2) 0.079(2) 0.0450(17) 0.0319(17) 0.0252(16) 0.0288(18)
C62 0.067(2) 0.108(3) 0.0351(17) 0.0360(19) 0.0143(16) 0.026(2)
C63 0.108(3) 0.092(3) 0.044(2) 0.014(2) 0.029(2) 0.031(3)
C64 0.149(4) 0.105(3) 0.063(3) 0.036(2) 0.046(3) 0.067(3)
C65 0.103(3) 0.094(3) 0.055(2) 0.037(2) 0.030(2) 0.049(2)
F6 0.157(3) 0.175(3) 0.0709(16) 0.0672(18) 0.0277(17) 0.080(2)

loop_
_geom_bond_atom_site_label_1
_geom_bond_atom_site_label_2
_geom_bond_distance
_geom_bond_site_symmetry_2
_geom_bond_publ_flag
B1 O1 1.379(3) . ?
B1 B4 1.755(4) . ?
B1 B2 1.833(4) . ?
B1 B3 1.857(4) . ?
B1 B5 1.903(4) . ?
B1 B6 1.907(4) . ?
O1 C1 1.431(3) . ?
C1 C10 1.492(4) . ?
C10 C11 1.362(5) . ?
C10 C15 1.371(5) . ?
C11 C12 1.355(8) . ?
C12 F1 1.308(6) . ?
C12 C13 1.330(11) . ?
C13 C14 1.389(11) . ?
C14 C15 1.397(7) . ?
B2 O2 1.381(3) . ?
B2 B6 1.764(4) . ?
B2 B5 1.868(4) 2_566 ?
B2 B3 1.871(4) . ?
B2 B4 1.884(4) 2_566 ?
O2 C2 1.428(3) . ?
C2 C20 1.499(4) . ?
C20 C25 1.350(5) . ?
C20 C21 1.376(4) . ?
C21 C22 1.397(6) . ?
C22 C23 1.320(6) . ?
C22 F2 1.333(5) . ?
C23 C24 1.322(7) . ?
C24 C25 1.384(5) . ?
B3 O3 1.391(3) . ?
B3 B5 1.755(4) 2_566 ?
B3 B6 1.815(4) 2_566 ?
B3 B4 1.864(4) . ?
O3 C3 1.425(3) . ?
C3 C30 1.502(4) . ?
C30 C35 1.365(5) . ?
C30 C31 1.369(5) . ?
C31 C32 1.387(6) . ?
C32 F3 1.355(6) . ?
C32 C33 1.361(8) . ?
C33 C34 1.323(7) . ?
C34 C35 1.388(6) . ?
B4 O4 1.401(3) . ?
B4 B5 1.845(4) . ?
B4 B6 1.848(4) 2_566 ?
B4 B2 1.884(4) 2_566 ?
O4 C4 1.438(3) . ?
C4 C40 1.492(4) . ?
C40 C45 1.376(4) . ?
C40 C41 1.383(4) . ?
C41 C42 1.395(4) . ?
C42 C43 1.335(5) . ?
C42 F4 1.352(4) . ?
C43 C44 1.379(5) . ?
C44 C45 1.374(5) . ?
B5 O5 1.371(3) . ?
B5 B3 1.755(4) 2_566 ?
B5 B2 1.868(4) 2_566 ?
B5 B6 1.895(4) . ?
O5 C5 1.435(3) . ?
C5 C50 1.504(4) . ?
C50 C51 1.373(4) . ?
C50 C55 1.375(5) . ?
C51 C52 1.375(5) . ?
C52 C53 1.335(6) . ?
C52 F5 1.376(4) . ?
C53 C54 1.355(6) . ?
C54 C55 1.390(6) . ?
B6 O6 1.377(3) . ?
B6 B3 1.815(4) 2_566 ?
B6 B4 1.848(4) 2_566 ?
O6 C6 1.426(3) . ?
C6 C60 1.499(4) . ?
C60 C65 1.367(5) . ?
C60 C61 1.367(4) . ?
C61 C62 1.386(5) . ?
C62 F6 1.342(4) . ?
C62 C63 1.351(6) . ?
C63 C64 1.340(6) . ?
C64 C65 1.377(5) . ?
